data_9002429
loop_
_publ_author_name
'Brugger, J.'
'Meisser, N.'
'Schenk, K.'
'Berlepsch, P.'
'Bonin, M.'
'Armbruster, T.'
'Nyfeler, D.'
'Schmidt, S.'

_publ_section_title
;Description and crystal structure of cabalzarite
 Ca(Mg,Al,Fe)2(AsO4)2(H2O,OH)2, a new mineral of the tsumcorite group
;
_journal_name_full 'American Mineralogist'
_journal_page_first 1307
_journal_page_last 1314
_journal_volume 85
_journal_year 2000
_chemical_compound_source 'Falotta, Graubunden, Switzerland'
_chemical_formula_sum 'Al0.816 As2 Ca Fe0.354 H3 Mg0.784 Mn0.046 O10'
_chemical_name_mineral Cabalzarite
_space_group_IT_number 12
_symmetry_space_group_name_Hall '-C 2y'
_symmetry_space_group_name_H-M 'C 1 2/m 1'
_cell_angle_alpha 90
_cell_angle_beta 115.25
_cell_angle_gamma 90
_cell_formula_units_Z 2
_cell_length_a 8.925
_cell_length_b 6.143
_cell_length_c 7.352
_cell_volume 364.570
_database_code_amcsd 0002514
_exptl_crystal_density_diffrn 3.792
_cod_original_formula_sum 'Ca (Mg.784 Al.816 Fe.354 Mn.046) As2 O10 H3'
_cod_database_code 9002429

loop_
_space_group_symop_operation_xyz
x,y,z
1/2+x,1/2+y,z
x,-y,z
1/2+x,1/2-y,z
-x,y,-z
1/2-x,1/2+y,-z
-x,-y,-z
1/2-x,1/2-y,-z

loop_
_atom_site_aniso_label
_atom_site_aniso_U_11
_atom_site_aniso_U_22
_atom_site_aniso_U_33
_atom_site_aniso_U_12
_atom_site_aniso_U_13
_atom_site_aniso_U_23
CaM1 0.01060 0.00880 0.01000 0.00000 0.00670 0.00000
MgM2 0.00330 0.00410 0.00380 0.00060 0.00070 -0.00050
AlM2 0.00330 0.00410 0.00380 0.00060 0.00070 -0.00050
FeM2 0.00330 0.00410 0.00380 0.00060 0.00070 -0.00050
MnM2 0.00330 0.00410 0.00380 0.00060 0.00070 -0.00050
As 0.00360 0.00670 0.00490 0.00000 0.00225 0.00000
Ow1 0.00670 0.01820 0.00600 0.00000 0.00310 0.00000
O2 0.00780 0.01330 0.01130 0.00000 0.00710 0.00000
O3 0.00780 0.00750 0.01030 0.00110 0.00390 0.00040
O4 0.00860 0.02400 0.00650 0.00000 0.00010 0.00000

loop_
_atom_site_label
_atom_site_fract_x
_atom_site_fract_y
_atom_site_fract_z
_atom_site_occupancy
_atom_site_U_iso_or_equiv
_atom_site_type_symbol
_atom_site_attached_hydrogens
CaM1 0.00000 0.00000 0.00000 1.00000 0.00900 Ca 0
MgM2 0.25000 0.25000 0.50000 0.39200 0.00400 Mg 0
AlM2 0.25000 0.25000 0.50000 0.40800 0.00400 Al 0
FeM2 0.25000 0.25000 0.50000 0.17700 0.00400 Fe 0
MnM2 0.25000 0.25000 0.50000 0.02300 0.00400 Mn 0
As 0.91597 0.50000 0.20844 1.00000 0.00491 As 0
Ow1 0.34010 0.50000 0.40890 1.00000 0.01020 O 0
O2 0.31680 0.00000 0.36480 1.00000 0.00980 O 0
O3 0.03710 0.27710 0.25190 1.00000 0.00840 O 0
O4 0.24020 0.50000 0.01870 1.00000 0.01400 O 0
H11 0.42780 0.50000 0.47850 0.50000 0.01500 H 0
H14 0.33210 0.50000 0.30580 1.00000 0.05200 H 0

loop_
_cod_changelog_entry_id
_cod_changelog_entry_author
_cod_changelog_entry_date
_cod_changelog_entry_text
1
;cod-tools version 3.8.0
Id: cif_guess_AMCSD_atom_types 9581 2023-05-17 12:35:41Z saulius
;
2023-05-18T08:40:21+03:00
;Derived atom types and hydrogen counts
from atom names that follow the AMCSD naming convention
(Wat == water, O-H == hydroxyl).
;

loop_
_cod_related_entry_id
_cod_related_entry_database
_cod_related_entry_code
1 AMCSD 0002514
